data_4518039
loop_
_publ_author_name
'Xue, Zaikun'
'Li, Yao'
'Luo, Sanzhong'

_publ_section_title
;
 Chiral Primary Amine-Catalyzed Divergent Coupling of \a-Substituted
 Acrylaldehydes with \a-Diazoesters
;
_journal_name_full 'ACS Catalysis'
_journal_page_first 10989
_journal_paper_doi 10.1021/acscatal.0c02405
_journal_year 2020
_chemical_absolute_configuration ad
_chemical_formula_moiety 'C27 H26 N4 O6'
_chemical_formula_sum 'C27 H26 N4 O6'
_chemical_formula_weight 502.52
_space_group_crystal_system monoclinic
_space_group_IT_number 4
_space_group_name_Hall 'P 2yb'
_space_group_name_H-M_alt 'P 1 21 1'
_atom_sites_solution_hydrogens geom
_atom_sites_solution_primary dual
_audit_creation_date 2020-07-24
_audit_creation_method
;
Olex2 1.2
(compiled 2018.05.29 svn.r3508 for OlexSys, GUI svn.r5506)
;
_cell_angle_alpha 90
_cell_angle_beta 92.0580(4)
_cell_angle_gamma 90
_cell_formula_units_Z 4
_cell_length_a 7.25553(3)
_cell_length_b 7.40220(4)
_cell_length_c 47.0222(2)
_cell_measurement_reflns_used 37781
_cell_measurement_temperature 170.00(13)
_cell_measurement_theta_max 75.2030
_cell_measurement_theta_min 2.8040
_cell_volume 2523.79(2)
_computing_cell_refinement 'CrysAlisPro 1.171.40.67a (Rigaku OD, 2019)'
_computing_data_collection 'CrysAlisPro 1.171.40.67a (Rigaku OD, 2019)'
_computing_data_reduction 'CrysAlisPro 1.171.40.67a (Rigaku OD, 2019)'
_computing_molecular_graphics 'Olex2 (Dolomanov et al., 2009)'
_computing_publication_material 'Olex2 (Dolomanov et al., 2009)'
_computing_structure_refinement 'ShelXL (Sheldrick, 2015)'
_computing_structure_solution 'ShelXT (Sheldrick, 2015)'
_diffrn_ambient_environment N~2~
_diffrn_ambient_temperature 170.00(13)
_diffrn_detector 'Hybrid Pixel Array Detector'
_diffrn_detector_area_resol_mean 10.0000
_diffrn_detector_type HyPix
_diffrn_measured_fraction_theta_full 1.000
_diffrn_measured_fraction_theta_max 0.976
_diffrn_measurement_details
;
List of Runs (angles in degrees, time in seconds):

  # Type    Start    End  Width  t~exp~   \w     \q     \k     \f   Frames
--------------------------------------------------------------------------
  1  \w   -122.00 -34.00   0.50    0.05    --  -47.20 -23.00-107.00  176
  2  \w    -26.00  27.00   0.50    0.05    --  -47.20  23.00  56.00  106
  3  \w     35.00 122.00   0.50    0.05    --   47.20  23.00  56.00  174
  4  \w    -27.00  33.00   0.50    0.05    --   47.20 -23.00-107.00  120
  5  \w   -168.00 -86.00   0.50    0.08    --  -99.00 -23.00-107.00  164
  6  \w     90.00 169.00   0.50    0.08    --  103.25  23.00  56.00  158
  7  \w    -39.00  26.00   0.50    0.05    --  -47.20  38.00-180.00  130
  8  \w     35.00 120.00   0.50    0.05    --   47.20  38.00 120.00  170
  9  \w     35.00 120.00   0.50    0.05    --   47.20  38.00-180.00  170
 10  \w     25.00 120.00   0.50    0.05    --   47.20  77.00-180.00  190
 11  \w     25.00 120.00   0.50    0.05    --   47.20  77.00 120.00  190
 12  \w   -168.00 -75.00   0.50    0.08    --  -99.00 -79.00-148.99  186
 13  \w   -168.00 -86.00   0.50    0.08    --  -99.00 -45.00 120.00  164
 14  \w   -150.00 -82.00   0.50    0.08    --  -99.00 -61.00-150.00  136
 15  \w   -165.00 -81.00   0.50    0.08    --  -99.00 -65.00 159.65  168
 16  \w   -166.00-140.00   0.50    0.08    --  -99.00 -77.00 129.93   52
 17  \w   -102.00 -76.00   0.50    0.08    --  -99.00 -76.00-136.79   52
 18  \w   -110.00 -77.00   0.50    0.08    --  -99.00 -75.00 146.49   66
 19  \w   -147.00-121.00   0.50    0.08    --  -99.00 -78.00-147.42   52
 20  \w   -109.00 -76.00   0.50    0.08    --  -99.00 -76.00 163.27   66
 21  \w   -168.00 -81.00   0.50    0.08    --  -99.00 -64.00-126.88  174
 22  \w   -148.00 -78.00   0.50    0.08    --  -99.00 -73.00-172.72  140
 23  \w   -104.00 -78.00   0.50    0.08    --  -99.00 -74.00 119.31   52
 24  \w   -168.00-142.00   0.50    0.08    --  -99.00 -76.00 163.27   52
 25  \w   -103.00 -77.00   0.50    0.08    --  -99.00 -77.00 120.00   52
 26  \w   -104.00 -76.00   0.50    0.08    --  -99.00 -77.00 129.93   56
 27  \w    -67.00 -26.00   0.50    0.08    --  -99.00  61.00 -60.00   82
 28  \w   -161.00 -81.00   0.50    0.08    --  -99.00 -67.00 104.16  160
 29  \w   -103.00 -77.00   0.50    0.08    --  -99.00 -75.00-162.15   52
 30  \w   -103.00 -77.00   0.50    0.08    --  -99.00 -74.00 130.05   52
 31  \w   -117.00 -75.00   0.50    0.08    --  -99.00 -79.00 113.54   84
 32  \w   -104.00 -78.00   0.50    0.08    --  -99.00 -77.00-180.00   52
 33  \w   -105.00 -79.00   0.50    0.08    --  -99.00 -71.00-165.09   52
 34  \w   -103.00 -77.00   0.50    0.08    --  -99.00 -77.00-120.00   52
 35  \w   -101.00 -76.00   0.50    0.08    --  -99.00 -76.00-161.79   50
 36  \w   -102.00 -76.00   0.50    0.08    --  -99.00 -78.00-147.42   52
 37  \w   -106.00 -80.00   0.50    0.08    --  -99.00 -67.00 133.87   52
 38  \w   -166.00 -79.00   0.50    0.08    --  -99.00 -70.00 179.11  174
 39  \w   -118.00 -85.00   0.50    0.08    --  -99.00 -55.00-168.86   66
 40  \w   -168.00 -82.00   0.50    0.08    --  -99.00 -61.00-145.76  172
 41  \w     49.00  75.00   0.50    0.08    --  103.25 -61.00 120.00   52
 42  \w     31.00  58.00   0.50    0.08    --  103.25 -94.00 150.00   54
 43  \w     75.00 105.00   0.50    0.08    --  103.25 -77.00  60.00   60
 44  \w     34.00  68.00   0.50    0.08    --  103.25 -77.00  60.00   68
 45  \w     31.00  56.00   0.50    0.08    --  103.25 -61.00  30.00   50
 46  \w     33.00  73.00   0.50    0.08    --  103.25 -61.00  60.00   80
 47  \w     31.00  81.00   0.50    0.08    --  103.25 -77.00 -60.00  100
 48  \w     31.00  74.00   0.50    0.08    --  103.25 -61.00 -30.00   86
 49  \w     40.00  66.00   0.50    0.08    --  103.25 -94.00  30.00   52
 50  \w     32.00  69.00   0.50    0.08    --  103.25 -61.00-180.00   74
 51  \w     68.00 106.00   0.50    0.08    --  103.25 -94.00 150.00   76
 52  \w     31.00  75.00   0.50    0.08    --  103.25 -61.00 -60.00   88
 53  \w     33.00  73.00   0.50    0.08    --  103.25 -61.00 150.00   80
 54  \w     33.00  59.00   0.50    0.08    --  103.25 -61.00  90.00   52
;
_diffrn_measurement_device 'four-circle diffractometer'
_diffrn_measurement_device_type 'XtaLAB Synergy R, HyPix'
_diffrn_measurement_method '\w scans'
_diffrn_orient_matrix_type 'CrysAlisPro convention (1999,Acta A55,543-557)'
_diffrn_orient_matrix_UB_11 0.0642597000
_diffrn_orient_matrix_UB_12 -0.0566403000
_diffrn_orient_matrix_UB_13 0.0302865000
_diffrn_orient_matrix_UB_21 0.2023116000
_diffrn_orient_matrix_UB_22 0.0273477000
_diffrn_orient_matrix_UB_23 -0.0079224000
_diffrn_orient_matrix_UB_31 -0.0095097000
_diffrn_orient_matrix_UB_32 0.1983649000
_diffrn_orient_matrix_UB_33 0.0097367000
_diffrn_radiation_monochromator mirror
_diffrn_radiation_probe x-ray
_diffrn_radiation_type CuK\a
_diffrn_radiation_wavelength 1.54184
_diffrn_reflns_av_R_equivalents 0.0232
_diffrn_reflns_av_unetI/netI 0.0158
_diffrn_reflns_Laue_measured_fraction_full 1.000
_diffrn_reflns_Laue_measured_fraction_max 0.976
_diffrn_reflns_limit_h_max 9
_diffrn_reflns_limit_h_min -9
_diffrn_reflns_limit_k_max 9
_diffrn_reflns_limit_k_min -8
_diffrn_reflns_limit_l_max 58
_diffrn_reflns_limit_l_min -57
_diffrn_reflns_number 48243
_diffrn_reflns_point_group_measured_fraction_full 0.980
_diffrn_reflns_point_group_measured_fraction_max 0.941
_diffrn_reflns_theta_full 67.684
_diffrn_reflns_theta_max 75.453
_diffrn_reflns_theta_min 2.821
_diffrn_source 'Rotating-anode X-ray tube'
_diffrn_source_type 'PhotonJet R (Cu) X-ray Source'
_exptl_absorpt_coefficient_mu 0.786
_exptl_absorpt_correction_T_max 1.00000
_exptl_absorpt_correction_T_min 0.60332
_exptl_absorpt_correction_type multi-scan
_exptl_absorpt_process_details
;
CrysAlisPro 1.171.40.67a (Rigaku Oxford Diffraction, 2019)
Empirical absorption correction using spherical harmonics,
 implemented in SCALE3 ABSPACK scaling algorithm.
;
_exptl_crystal_colour orange
_exptl_crystal_colour_primary orange
_exptl_crystal_density_diffrn 1.323
_exptl_crystal_description plate
_exptl_crystal_F_000 1056
_exptl_crystal_size_max 0.28
_exptl_crystal_size_mid 0.25
_exptl_crystal_size_min 0.03
_refine_diff_density_max 0.570
_refine_diff_density_min -0.283
_refine_diff_density_rms 0.053
_refine_ls_abs_structure_details
;
 Flack x determined using 4120 quotients [(I+)-(I-)]/[(I+)+(I-)]
 (Parsons, Flack and Wagner, Acta Cryst. B69 (2013) 249-259).
;
_refine_ls_abs_structure_Flack -0.03(3)
_refine_ls_extinction_method none
_refine_ls_goodness_of_fit_ref 1.030
_refine_ls_hydrogen_treatment constr
_refine_ls_matrix_type full
_refine_ls_number_parameters 779
_refine_ls_number_reflns 9822
_refine_ls_number_restraints 146
_refine_ls_restrained_S_all 1.048
_refine_ls_R_factor_all 0.0360
_refine_ls_R_factor_gt 0.0354
_refine_ls_shift/su_max 0.002
_refine_ls_shift/su_mean 0.000
_refine_ls_structure_factor_coef Fsqd
_refine_ls_weighting_details 'w=1/[\s^2^(Fo^2^)+(0.0570P)^2^+0.4754P] where P=(Fo^2^+2Fc^2^)/3'
_refine_ls_weighting_scheme calc
_refine_ls_wR_factor_gt 0.0929
_refine_ls_wR_factor_ref 0.0935
_reflns_Friedel_coverage 0.783
_reflns_Friedel_fraction_full 0.958
_reflns_Friedel_fraction_max 0.900
_reflns_number_gt 9599
_reflns_number_total 9822
_reflns_threshold_expression 'I > 2\s(I)'
_cod_data_source_file cs0c02405_si_002.cif
_cod_data_source_block tx2552
_cod_original_cell_volume 2523.78(2)
_cod_database_code 4518039
_shelx_shelxl_version_number 2018/3
_chemical_oxdiff_formula CHNO
_chemical_oxdiff_usercomment CHON
_shelx_space_group_comment
;
The symmetry employed for this shelxl refinement is uniquely defined
by the following loop, which should always be used as a source of
symmetry information in preference to the above space-group names.
They are only intended as comments.
;
_reflns_odcompleteness_completeness 99.96
_reflns_odcompleteness_iscentric 1
_reflns_odcompleteness_theta 68.13
_olex2_refinement_description
;
1. Fixed Uiso
 At 1.2 times of:
  All C(H) groups, All C(H,H) groups, All C(H,H,H,H) groups, All N(H) groups
 At 1.5 times of:
  All C(H,H,H) groups
2. Rigid bond restraints
 C1A, C2A
 with sigma for 1-2 distances of 0.003 and sigma for 1-3 distances of 0.003
3. Uiso/Uaniso restraints and constraints
Uanis(C6A) \\sim Ueq, Uanis(C7A) \\sim Ueq, Uanis(C8A) \\sim Ueq, Uanis(C9A)
\\sim Ueq, Uanis(C10A) \\sim Ueq, Uanis(C11A) \\sim Ueq, Uanis(C11C) \\sim Ueq,
Uanis(C10C) \\sim Ueq, Uanis(C8C) \\sim Ueq, Uanis(C9C) \\sim Ueq, Uanis(C6C)
\\sim Ueq, Uanis(C7C) \\sim Ueq: with sigma of 0.01 and sigma for terminal
atoms of 0.02
Uanis(C6) \\sim Ueq, Uanis(C7) \\sim Ueq, Uanis(C8) \\sim Ueq, Uanis(C9) \\sim
Ueq, Uanis(C10) \\sim Ueq, Uanis(C11) \\sim Ueq, Uanis(C8B) \\sim Ueq,
Uanis(C7B) \\sim Ueq, Uanis(C11B) \\sim Ueq, Uanis(C9B) \\sim Ueq, Uanis(C6B)
\\sim Ueq, Uanis(C10B) \\sim Ueq: with sigma of 0.01 and sigma for terminal
atoms of 0.02
4. Others
 Sof(H5AE)=Sof(H5AF)=Sof(C6C)=Sof(C7C)=Sof(H7C)=Sof(C8C)=Sof(H8C)=Sof(C9C)=
 Sof(H9C)=Sof(C10C)=Sof(H10C)=Sof(C11C)=Sof(H11C)=1-FVAR(1)
 Sof(H5AC)=Sof(H5AD)=Sof(C6A)=Sof(C7A)=Sof(H7A)=Sof(C8A)=Sof(H8A)=Sof(C9A)=
 Sof(H9A)=Sof(C10A)=Sof(H10A)=Sof(C11A)=Sof(H11A)=FVAR(1)
 Sof(H5BC)=Sof(H5BD)=Sof(C6B)=Sof(C7B)=Sof(H7B)=Sof(C8B)=Sof(H8B)=Sof(C9B)=
 Sof(H9B)=Sof(C10B)=Sof(H10B)=Sof(C11B)=Sof(H11B)=1-FVAR(2)
 Sof(H5AA)=Sof(H5AB)=Sof(C6)=Sof(C7)=Sof(H7)=Sof(C8)=Sof(H8)=Sof(C9)=Sof(H9)=
 Sof(C10)=Sof(H10)=Sof(C11)=Sof(H11)=FVAR(2)
5.a Ternary CH refined with riding coordinates:
 C1(H1), C1A(H1A)
5.b Secondary CH2 refined with riding coordinates:
 C3(H3A,H3B), C5(H5AA,H5AB), C5(H5BC,H5BD), C14(H14A,H14B), C3A(H3AA,H3AB),
 C5A(H5AC,H5AD), C5A(H5AE,H5AF), C14A(H14C,H14D)
5.c Aromatic/amide H refined with riding coordinates:
 N2(H2), C7(H7), C7B(H7B), C8(H8), C8B(H8B), C9(H9), C9B(H9B), C10(H10),
 C10B(H10B), C11(H11), C11B(H11B), C12(H12), C16(H16), C17(H17), C18(H18),
 C19(H19), C20(H20), C21(H21), C23(H23), C24(H24), C26(H26), N2A(H2A), C7A(H7A),
  C7C(H7C), C8A(H8A), C8C(H8C), C9A(H9A), C9C(H9C), C10A(H10A), C10C(H10C),
 C11A(H11A), C11C(H11C), C12A(H12A), C16A(H16A), C17A(H17A), C18A(H18A),
 C19A(H19A), C20A(H20A), C21A(H21A), C23A(H23A), C24A(H24A), C26A(H26A)
5.d Idealised Me refined as rotating group:
 C4(H4A,H4B,H4C), C4A(H4AA,H4AB,H4AC)
;
_olex2_submission_special_instructions 'No special instructions were received'
_oxdiff_exptl_absorpt_empirical_details
;
Empirical correction (ABSPACK) includes:
- Absorption correction using spherical harmonics
- Frame scaling
;
_oxdiff_exptl_absorpt_empirical_full_max 1.590
_oxdiff_exptl_absorpt_empirical_full_min 0.701

loop_
_space_group_symop_operation_xyz
'x, y, z'
'-x, y+1/2, -z'

loop_
_atom_site_label
_atom_site_type_symbol
_atom_site_fract_x
_atom_site_fract_y
_atom_site_fract_z
_atom_site_U_iso_or_equiv
_atom_site_adp_type
_atom_site_occupancy
_atom_site_site_symmetry_order
_atom_site_calc_flag
_atom_site_refinement_flags_posn
_atom_site_refinement_flags_adp
_atom_site_refinement_flags_occupancy
_atom_site_disorder_assembly
_atom_site_disorder_group
O1 O 0.6296(3) 0.6958(4) 0.58042(5) 0.0771(8) Uani 1 1 d . . . . .
O2 O 0.3394(2) 0.6002(3) 0.57899(3) 0.0418(4) Uani 1 1 d . . . . .
O3 O 1.4944(2) 0.0330(3) 0.78898(3) 0.0424(4) Uani 1 1 d . . . . .
O4 O 1.3672(2) 0.1714(3) 0.82365(3) 0.0492(5) Uani 1 1 d . . . . .
O5 O 0.62243(18) 0.4193(2) 0.77026(3) 0.0351(3) Uani 1 1 d . . . . .
O6 O 0.7714(2) 0.4227(3) 0.81081(3) 0.0379(4) Uani 1 1 d . . . . .
N1 N 0.8350(2) 0.3511(2) 0.69487(3) 0.0267(3) Uani 1 1 d . . . . .
N2 N 0.7977(2) 0.3505(2) 0.72347(3) 0.0261(3) Uani 1 1 d . . . . .
H2 H 0.691879 0.383983 0.729218 0.031 Uiso 1 1 calc R . . . .
N3 N 1.3701(2) 0.1248(3) 0.79879(3) 0.0304(4) Uani 1 1 d . . . . .
N4 N 0.7627(2) 0.3875(2) 0.78538(3) 0.0254(3) Uani 1 1 d . . . . .
C1 C 0.5663(3) 0.3991(4) 0.59789(4) 0.0367(5) Uani 1 1 d . . . . .
H1 H 0.689137 0.365472 0.591681 0.044 Uiso 1 1 calc R . . . .
C2 C 0.5180(3) 0.5818(4) 0.58493(4) 0.0395(5) Uani 1 1 d . . . . .
C3 C 0.2800(4) 0.7677(4) 0.56525(5) 0.0479(6) Uani 1 1 d . . . . .
H3A H 0.366330 0.802621 0.550960 0.058 Uiso 1 1 calc R . . . .
H3B H 0.274064 0.864048 0.579179 0.058 Uiso 1 1 calc R . . . .
C4 C 0.0925(4) 0.7346(5) 0.55165(7) 0.0662(8) Uani 1 1 d . . . . .
H4A H 0.101569 0.644637 0.537059 0.099 Uiso 1 1 calc GR . . . .
H4B H 0.045871 0.844847 0.543415 0.099 Uiso 1 1 calc GR . . . .
H4C H 0.010259 0.692993 0.565798 0.099 Uiso 1 1 calc GR . . . .
C5 C 0.4319(3) 0.2471(4) 0.58881(4) 0.0422(5) Uani 1 1 d . . . . .
H5AA H 0.314319 0.271659 0.597208 0.051 Uiso 0.643(15) 1 calc R . P A 1
H5AB H 0.478241 0.135021 0.597030 0.051 Uiso 0.643(15) 1 calc R . P A 1
H5BC H 0.457429 0.139511 0.600062 0.051 Uiso 0.357(15) 1 calc R . P A 2
H5BD H 0.305945 0.284291 0.591856 0.051 Uiso 0.357(15) 1 calc R . P A 2
C6 C 0.3960(13) 0.2160(15) 0.5565(2) 0.0399(19) Uani 0.643(15) 1 d . U P A 1
C6B C 0.455(2) 0.209(3) 0.5592(5) 0.042(3) Uani 0.357(15) 1 d . U P A 2
C7 C 0.5392(13) 0.1592(9) 0.54056(14) 0.0541(16) Uani 0.643(15) 1 d . U P A 1
H7 H 0.655832 0.141096 0.548933 0.065 Uiso 0.643(15) 1 calc R . P A 1
C7B C 0.6175(19) 0.1407(18) 0.5468(3) 0.052(3) Uani 0.357(15) 1 d . U P A 2
H7B H 0.723901 0.126789 0.558180 0.063 Uiso 0.357(15) 1 calc R . P A 2
C8 C 0.5068(16) 0.1289(12) 0.51154(17) 0.074(3) Uani 0.643(15) 1 d . U P A 1
H8 H 0.603812 0.093214 0.500422 0.089 Uiso 0.643(15) 1 calc R . P A 1
C8B C 0.622(3) 0.0940(17) 0.5182(2) 0.072(4) Uani 0.357(15) 1 d . U P A 2
H8B H 0.731750 0.057237 0.510439 0.087 Uiso 0.357(15) 1 calc R . P A 2
C9 C 0.3369(18) 0.1506(14) 0.49931(16) 0.080(3) Uani 0.643(15) 1 d . U P A 1
H9 H 0.315938 0.125840 0.480074 0.096 Uiso 0.643(15) 1 calc R . P A 1
C9B C 0.460(3) 0.102(2) 0.5011(3) 0.075(5) Uani 0.357(15) 1 d . U P A 2
H9B H 0.463347 0.062082 0.482394 0.090 Uiso 0.357(15) 1 calc R . P A 2
C10 C 0.1935(14) 0.2105(12) 0.51580(13) 0.076(2) Uani 0.643(15) 1 d . U P A 1
H10 H 0.077083 0.229415 0.507395 0.091 Uiso 0.643(15) 1 calc R . P A 1
C10B C 0.297(3) 0.167(2) 0.5106(3) 0.068(4) Uani 0.357(15) 1 d . U P A 2
H10B H 0.190915 0.176251 0.498943 0.082 Uiso 0.357(15) 1 calc R . P A 2
C11 C 0.2225(12) 0.2418(11) 0.54427(15) 0.0547(17) Uani 0.643(15) 1 d . U P A 1
H11 H 0.126003 0.280091 0.555290 0.066 Uiso 0.643(15) 1 calc R . P A 1
C11B C 0.300(2) 0.2211(18) 0.5400(3) 0.054(3) Uani 0.357(15) 1 d . U P A 2
H11B H 0.191940 0.267397 0.547099 0.065 Uiso 0.357(15) 1 calc R . P A 2
C12 C 0.5755(3) 0.4123(3) 0.62997(4) 0.0326(4) Uani 1 1 d . . . . .
H12 H 0.465547 0.438044 0.638713 0.039 Uiso 1 1 calc R . . . .
C13 C 0.7253(3) 0.3908(3) 0.64719(4) 0.0276(4) Uani 1 1 d . . . . .
C14 C 0.9208(3) 0.3707(3) 0.63768(4) 0.0309(4) Uani 1 1 d . . . . .
H14A H 1.000738 0.445153 0.649788 0.037 Uiso 1 1 calc R . . . .
H14B H 0.927088 0.416651 0.618420 0.037 Uiso 1 1 calc R . . . .
C15 C 0.9940(3) 0.1796(3) 0.63830(4) 0.0292(4) Uani 1 1 d . . . . .
C16 C 0.8989(3) 0.0389(3) 0.62488(5) 0.0375(5) Uani 1 1 d . . . . .
H16 H 0.783384 0.060832 0.616362 0.045 Uiso 1 1 calc R . . . .
C17 C 0.9726(3) -0.1333(4) 0.62391(5) 0.0430(5) Uani 1 1 d . . . . .
H17 H 0.906473 -0.225913 0.614892 0.052 Uiso 1 1 calc R . . . .
C18 C 1.1451(3) -0.1676(4) 0.63639(5) 0.0414(5) Uani 1 1 d . . . . .
H18 H 1.196301 -0.282478 0.635407 0.050 Uiso 1 1 calc R . . . .
C19 C 1.2402(3) -0.0304(4) 0.65028(5) 0.0413(6) Uani 1 1 d . . . . .
H19 H 1.355415 -0.053182 0.658845 0.050 Uiso 1 1 calc R . . . .
C20 C 1.1646(3) 0.1414(3) 0.65151(4) 0.0351(5) Uani 1 1 d . . . . .
H20 H 1.228646 0.232403 0.661272 0.042 Uiso 1 1 calc R . . . .
C21 C 0.6980(3) 0.3863(3) 0.67786(4) 0.0277(4) Uani 1 1 d . . . . .
H21 H 0.582134 0.408760 0.684931 0.033 Uiso 1 1 calc R . . . .
C22 C 0.9323(2) 0.2957(3) 0.74222(4) 0.0232(4) Uani 1 1 d . . . . .
C23 C 1.0988(3) 0.2219(3) 0.73202(4) 0.0270(4) Uani 1 1 d . . . . .
H23 H 1.112534 0.211497 0.712500 0.032 Uiso 1 1 calc R . . . .
C24 C 1.2386(3) 0.1661(3) 0.75012(4) 0.0276(4) Uani 1 1 d . . . . .
H24 H 1.345388 0.117089 0.742944 0.033 Uiso 1 1 calc R . . . .
C25 C 1.2207(2) 0.1830(3) 0.77952(4) 0.0258(4) Uani 1 1 d . . . . .
C26 C 1.0646(2) 0.2539(3) 0.79075(4) 0.0243(4) Uani 1 1 d . . . . .
H26 H 1.054911 0.265046 0.810340 0.029 Uiso 1 1 calc R . . . .
C27 C 0.9205(2) 0.3092(3) 0.77229(4) 0.0226(4) Uani 1 1 d . . . . .
O1A O 0.4289(4) 0.7928(4) 0.92701(6) 0.0894(9) Uani 1 1 d . . . . .
O2A O 0.7070(3) 0.6920(3) 0.91712(4) 0.0625(5) Uani 1 1 d . . . . .
O3A O -0.4453(2) 0.9823(3) 0.71034(3) 0.0410(4) Uani 1 1 d . . . . .
O4A O -0.3194(2) 0.8407(3) 0.67590(3) 0.0514(5) Uani 1 1 d . . . . .
O5A O 0.42621(18) 0.5984(2) 0.72961(3) 0.0344(3) Uani 1 1 d . . . . .
O6A O 0.2734(2) 0.5828(2) 0.68943(3) 0.0368(4) Uani 1 1 d . . . . .
N1A N 0.2091(2) 0.6597(2) 0.80481(3) 0.0279(4) Uani 1 1 d . . . . .
N2A N 0.2497(2) 0.6670(2) 0.77649(3) 0.0266(3) Uani 1 1 d . . . . .
H2A H 0.357556 0.638617 0.770928 0.032 Uiso 1 1 calc R . . . .
N3A N -0.3220(2) 0.8891(3) 0.70072(3) 0.0309(4) Uani 1 1 d . . . . .
N4A N 0.2842(2) 0.6249(2) 0.71456(3) 0.0251(3) Uani 1 1 d . . . . .
C1A C 0.4560(3) 0.5156(4) 0.90101(4) 0.0388(5) Uani 1 1 d . U . . .
H1A H 0.327515 0.498290 0.906156 0.047 Uiso 1 1 calc R . . . .
C2A C 0.5282(4) 0.6832(4) 0.91674(5) 0.0482(6) Uani 1 1 d . U . . .
C3A C 0.7912(5) 0.8543(5) 0.93025(7) 0.0718(9) Uani 1 1 d . . . . .
H3AA H 0.819329 0.941675 0.915663 0.086 Uiso 1 1 calc R . . . .
H3AB H 0.706223 0.909492 0.943132 0.086 Uiso 1 1 calc R . . . .
C4A C 0.9592(7) 0.8011(8) 0.94575(10) 0.1175(19) Uani 1 1 d . . . . .
H4AA H 1.040632 0.742597 0.932998 0.176 Uiso 1 1 calc GR . . . .
H4AB H 0.929464 0.719148 0.960737 0.176 Uiso 1 1 calc GR . . . .
H4AC H 1.018478 0.906230 0.953763 0.176 Uiso 1 1 calc GR . . . .
C5A C 0.5601(4) 0.3427(4) 0.90876(5) 0.0536(7) Uani 1 1 d . . . . .
H5AC H 0.491677 0.241852 0.900511 0.064 Uiso 0.522(19) 1 calc R . P B 1
H5AD H 0.678245 0.346672 0.899742 0.064 Uiso 0.522(19) 1 calc R . P B 1
H5AE H 0.690724 0.359686 0.905878 0.064 Uiso 0.478(19) 1 calc R . P B 2
H5AF H 0.516706 0.245037 0.896510 0.064 Uiso 0.478(19) 1 calc R . P B 2
C6A C 0.5942(18) 0.3053(19) 0.9387(3) 0.045(2) Uani 0.522(19) 1 d . U P B 1
C6C C 0.529(2) 0.2915(19) 0.9412(3) 0.039(2) Uani 0.478(19) 1 d . U P B 2
C7A C 0.443(2) 0.2421(18) 0.9530(3) 0.069(3) Uani 0.522(19) 1 d . U P B 1
H7A H 0.331271 0.225748 0.943131 0.083 Uiso 0.522(19) 1 calc R . P B 1
C7C C 0.361(2) 0.238(2) 0.9519(3) 0.068(3) Uani 0.478(19) 1 d . U P B 2
H7C H 0.255861 0.235566 0.939886 0.081 Uiso 0.478(19) 1 calc R . P B 2
C8A C 0.458(2) 0.2010(17) 0.9834(3) 0.095(4) Uani 0.522(19) 1 d . U P B 1
H8A H 0.357405 0.160793 0.993302 0.114 Uiso 0.522(19) 1 calc R . P B 1
C8C C 0.349(3) 0.1898(17) 0.9793(2) 0.088(4) Uani 0.478(19) 1 d . U P B 2
H8C H 0.236544 0.151801 0.986228 0.105 Uiso 0.478(19) 1 calc R . P B 2
C9A C 0.615(2) 0.223(2) 0.9957(3) 0.085(4) Uani 0.522(19) 1 d . U P B 1
H9A H 0.623977 0.202402 1.015226 0.102 Uiso 0.522(19) 1 calc R . P B 1
C9C C 0.510(3) 0.1974(15) 0.9979(2) 0.083(4) Uani 0.478(19) 1 d . U P B 2
H9C H 0.499908 0.166750 1.016944 0.099 Uiso 0.478(19) 1 calc R . P B 2
C10A C 0.780(2) 0.2755(15) 0.9821(2) 0.078(3) Uani 0.522(19) 1 d . U P B 1
H10A H 0.894747 0.279112 0.991619 0.094 Uiso 0.522(19) 1 calc R . P B 1
C10C C 0.684(2) 0.2506(17) 0.9878(3) 0.070(3) Uani 0.478(19) 1 d . U P B 2
H10C H 0.790590 0.251493 0.999401 0.084 Uiso 0.478(19) 1 calc R . P B 2
C11A C 0.7571(18) 0.3202(17) 0.9540(2) 0.060(2) Uani 0.522(19) 1 d . U P B 1
H11A H 0.858860 0.363599 0.944615 0.072 Uiso 0.522(19) 1 calc R . P B 1
C11C C 0.683(2) 0.3010(19) 0.9594(3) 0.068(3) Uani 0.478(19) 1 d . U P B 2
H11C H 0.791781 0.343885 0.952136 0.081 Uiso 0.478(19) 1 calc R . P B 2
C12A C 0.4559(3) 0.5510(3) 0.86944(4) 0.0336(5) Uani 1 1 d . . . . .
H12A H 0.568893 0.539915 0.860864 0.040 Uiso 1 1 calc R . . . .
C13A C 0.3114(3) 0.5968(3) 0.85229(4) 0.0287(4) Uani 1 1 d . . . . .
C14A C 0.1162(3) 0.6210(3) 0.86145(4) 0.0308(4) Uani 1 1 d . . . . .
H14C H 0.107348 0.574122 0.880621 0.037 Uiso 1 1 calc R . . . .
H14D H 0.035414 0.548904 0.849101 0.037 Uiso 1 1 calc R . . . .
C15A C 0.0474(3) 0.8134(3) 0.86099(4) 0.0315(4) Uani 1 1 d . . . . .
C16A C 0.1500(3) 0.9533(3) 0.87314(5) 0.0419(5) Uani 1 1 d . . . . .
H16A H 0.267255 0.929650 0.880893 0.050 Uiso 1 1 calc R . . . .
C17A C 0.0806(4) 1.1283(4) 0.87394(6) 0.0505(6) Uani 1 1 d . . . . .
H17A H 0.151155 1.220560 0.882179 0.061 Uiso 1 1 calc R . . . .
C18A C -0.0933(4) 1.1647(4) 0.86249(5) 0.0467(6) Uani 1 1 d . . . . .
H18A H -0.140071 1.281541 0.863095 0.056 Uiso 1 1 calc R . . . .
C19A C -0.1966(3) 1.0298(4) 0.85030(5) 0.0484(6) Uani 1 1 d . . . . .
H19A H -0.313927 1.054582 0.842668 0.058 Uiso 1 1 calc R . . . .
C20A C -0.1263(3) 0.8540(4) 0.84925(4) 0.0390(5) Uani 1 1 d . . . . .
H20A H -0.196682 0.763127 0.840584 0.047 Uiso 1 1 calc R . . . .
C21A C 0.3444(3) 0.6192(3) 0.82211(4) 0.0288(4) Uani 1 1 d . . . . .
H21A H 0.462398 0.604470 0.815384 0.035 Uiso 1 1 calc R . . . .
C22A C 0.1151(2) 0.7201(3) 0.75757(4) 0.0234(4) Uani 1 1 d . . . . .
C23A C -0.0513(3) 0.7942(3) 0.76770(4) 0.0271(4) Uani 1 1 d . . . . .
H23A H -0.065136 0.805402 0.787208 0.033 Uiso 1 1 calc R . . . .
C24A C -0.1913(3) 0.8494(3) 0.74951(4) 0.0277(4) Uani 1 1 d . . . . .
H24A H -0.298426 0.898179 0.756618 0.033 Uiso 1 1 calc R . . . .
C25A C -0.1725(2) 0.8319(3) 0.72014(4) 0.0254(4) Uani 1 1 d . . . . .
C26A C -0.0165(3) 0.7595(3) 0.70903(4) 0.0247(4) Uani 1 1 d . . . . .
H26A H -0.006784 0.746829 0.689460 0.030 Uiso 1 1 calc R . . . .
C27A C 0.1266(2) 0.7053(3) 0.72753(4) 0.0235(4) Uani 1 1 d . . . . .

loop_
_atom_site_aniso_label
_atom_site_aniso_U_11
_atom_site_aniso_U_22
_atom_site_aniso_U_33
_atom_site_aniso_U_23
_atom_site_aniso_U_13
_atom_site_aniso_U_12
O1 0.0533(11) 0.0916(18) 0.0842(15) 0.0469(14) -0.0274(10) -0.0314(12)
O2 0.0358(8) 0.0469(9) 0.0424(8) 0.0050(7) -0.0019(6) 0.0003(7)
O3 0.0320(7) 0.0568(11) 0.0383(8) -0.0041(7) 0.0000(6) 0.0215(7)
O4 0.0378(8) 0.0800(14) 0.0290(8) -0.0100(8) -0.0090(6) 0.0228(9)
O5 0.0238(6) 0.0559(10) 0.0253(6) 0.0006(7) -0.0029(5) 0.0115(6)
O6 0.0328(7) 0.0595(10) 0.0211(6) -0.0081(7) -0.0016(5) 0.0152(7)
N1 0.0291(8) 0.0317(9) 0.0192(7) 0.0001(6) -0.0007(6) -0.0002(7)
N2 0.0245(7) 0.0345(9) 0.0194(7) -0.0001(6) -0.0002(6) 0.0032(7)
N3 0.0241(7) 0.0389(10) 0.0281(8) -0.0001(7) -0.0006(6) 0.0070(7)
N4 0.0226(7) 0.0315(9) 0.0219(7) 0.0007(6) 0.0000(6) 0.0037(6)
C1 0.0337(10) 0.0538(14) 0.0224(9) 0.0025(9) -0.0026(7) 0.0007(10)
C2 0.0375(11) 0.0563(15) 0.0240(9) 0.0072(9) -0.0076(8) -0.0113(10)
C3 0.0512(14) 0.0507(15) 0.0416(12) 0.0088(11) -0.0033(10) 0.0035(11)
C4 0.0593(17) 0.078(2) 0.0601(17) 0.0025(16) -0.0184(13) 0.0126(16)
C5 0.0515(13) 0.0498(15) 0.0247(10) 0.0045(9) -0.0062(9) -0.0028(11)
C6 0.053(5) 0.048(3) 0.018(3) 0.0007(19) -0.019(4) -0.012(4)
C6B 0.047(7) 0.042(4) 0.033(5) 0.010(3) -0.031(5) -0.007(6)
C7 0.070(4) 0.057(3) 0.035(3) -0.002(2) 0.003(3) 0.004(3)
C7B 0.058(6) 0.062(5) 0.038(5) -0.006(4) 0.001(4) 0.003(5)
C8 0.104(7) 0.068(4) 0.050(4) -0.013(3) 0.011(5) -0.008(4)
C8B 0.110(9) 0.063(6) 0.046(5) -0.012(4) 0.023(6) 0.000(6)
C9 0.121(8) 0.090(5) 0.030(3) -0.015(4) -0.002(4) -0.021(5)
C9B 0.104(10) 0.072(8) 0.048(7) -0.012(6) -0.007(8) -0.015(7)
C10 0.097(5) 0.091(5) 0.037(3) -0.009(3) -0.021(3) -0.016(4)
C10B 0.093(9) 0.073(7) 0.037(6) -0.009(6) -0.010(7) 0.004(6)
C11 0.056(4) 0.070(4) 0.036(3) -0.002(2) -0.017(3) -0.007(3)
C11B 0.054(7) 0.051(5) 0.055(7) -0.002(4) -0.016(6) 0.002(5)
C12 0.0315(10) 0.0432(12) 0.0231(9) 0.0006(8) -0.0001(7) 0.0032(9)
C13 0.0300(9) 0.0300(10) 0.0228(9) -0.0002(7) 0.0006(7) 0.0037(8)
C14 0.0291(9) 0.0401(12) 0.0235(9) 0.0017(8) 0.0012(7) -0.0009(8)
C15 0.0261(9) 0.0400(11) 0.0218(8) 0.0023(8) 0.0027(7) 0.0010(8)
C16 0.0299(10) 0.0447(13) 0.0373(11) -0.0042(10) -0.0072(8) 0.0050(9)
C17 0.0414(12) 0.0426(14) 0.0446(12) -0.0051(10) -0.0040(9) 0.0049(10)
C18 0.0421(12) 0.0466(14) 0.0359(11) 0.0067(10) 0.0066(9) 0.0131(10)
C19 0.0285(10) 0.0623(16) 0.0329(11) 0.0120(10) -0.0002(8) 0.0089(10)
C20 0.0259(9) 0.0516(14) 0.0279(9) 0.0048(9) -0.0001(7) -0.0038(9)
C21 0.0276(9) 0.0309(11) 0.0244(9) -0.0020(8) -0.0004(7) 0.0033(8)
C22 0.0247(8) 0.0234(9) 0.0214(8) -0.0004(7) -0.0010(6) -0.0013(7)
C23 0.0286(9) 0.0305(11) 0.0221(8) -0.0018(8) 0.0030(7) 0.0021(8)
C24 0.0246(8) 0.0307(11) 0.0277(9) -0.0017(8) 0.0035(7) 0.0029(7)
C25 0.0227(8) 0.0282(10) 0.0261(9) -0.0007(8) -0.0031(7) 0.0028(8)
C26 0.0236(9) 0.0281(10) 0.0212(8) -0.0019(7) -0.0007(7) 0.0004(7)
C27 0.0218(8) 0.0247(9) 0.0214(8) -0.0006(7) 0.0006(6) 0.0015(7)
O1A 0.0862(16) 0.096(2) 0.0852(16) -0.0493(15) -0.0119(13) 0.0325(15)
O2A 0.0605(12) 0.0667(14) 0.0600(11) -0.0030(10) -0.0033(9) -0.0049(10)
O3A 0.0302(7) 0.0528(10) 0.0398(8) -0.0029(7) 0.0002(6) 0.0185(7)
O4A 0.0367(8) 0.0896(15) 0.0272(7) -0.0076(8) -0.0073(6) 0.0236(9)
O5A 0.0220(6) 0.0545(10) 0.0266(7) 0.0021(7) -0.0020(5) 0.0103(6)
O6A 0.0330(7) 0.0548(10) 0.0226(7) -0.0061(6) -0.0008(5) 0.0138(7)
N1A 0.0295(8) 0.0342(10) 0.0199(7) -0.0008(6) -0.0007(6) 0.0007(7)
N2A 0.0246(7) 0.0361(10) 0.0190(7) -0.0007(6) -0.0004(6) 0.0034(7)
N3A 0.0232(8) 0.0410(10) 0.0283(8) 0.0007(7) -0.0007(6) 0.0057(7)
N4A 0.0231(7) 0.0302(9) 0.0217(7) 0.0019(6) -0.0009(5) 0.0039(6)
C1A 0.0462(12) 0.0485(13) 0.0212(9) 0.0000(9) -0.0044(8) 0.0083(10)
C2A 0.0585(15) 0.0575(16) 0.0282(10) -0.0019(10) -0.0046(10) 0.0220(13)
C3A 0.085(2) 0.066(2) 0.0626(18) -0.0091(16) -0.0096(16) -0.0186(18)
C4A 0.134(4) 0.113(4) 0.101(3) 0.007(3) -0.061(3) -0.038(3)
C5A 0.0810(19) 0.0497(16) 0.0291(11) -0.0038(10) -0.0113(11) 0.0220(14)
C6A 0.062(6) 0.036(4) 0.036(4) 0.003(3) 0.002(4) 0.007(5)
C6C 0.056(7) 0.035(3) 0.025(3) 0.002(3) 0.003(4) 0.000(5)
C7A 0.084(7) 0.057(4) 0.067(5) 0.007(4) 0.008(6) -0.004(6)
C7C 0.087(7) 0.076(5) 0.041(4) 0.014(3) 0.010(5) -0.016(6)
C8A 0.128(9) 0.087(6) 0.070(6) 0.035(5) -0.006(7) -0.007(7)
C8C 0.127(9) 0.091(6) 0.044(4) 0.013(4) 0.002(5) -0.021(7)
C9A 0.112(10) 0.086(7) 0.059(6) 0.007(5) 0.021(6) -0.004(7)
C9C 0.147(11) 0.067(5) 0.033(4) 0.014(4) -0.007(6) -0.010(7)
C10A 0.109(8) 0.077(5) 0.046(4) 0.011(3) -0.025(5) 0.014(6)
C10C 0.080(8) 0.075(6) 0.055(7) -0.003(5) -0.011(6) -0.005(6)
C11A 0.082(6) 0.057(5) 0.038(4) 0.002(3) -0.019(4) 0.016(4)
C11C 0.094(8) 0.063(5) 0.045(5) 0.013(4) -0.019(5) 0.004(6)
C12A 0.0355(10) 0.0432(13) 0.0220(9) -0.0025(8) -0.0010(7) 0.0065(9)
C13A 0.0335(10) 0.0310(10) 0.0215(8) -0.0026(8) -0.0016(7) 0.0030(8)
C14A 0.0309(10) 0.0352(11) 0.0263(9) 0.0001(8) 0.0012(7) -0.0002(8)
C15A 0.0301(9) 0.0404(12) 0.0243(9) 0.0020(8) 0.0043(7) 0.0040(9)
C16A 0.0377(11) 0.0368(13) 0.0505(13) -0.0014(10) -0.0062(10) 0.0059(9)
C17A 0.0559(15) 0.0380(14) 0.0578(15) -0.0021(12) 0.0014(12) 0.0039(12)
C18A 0.0557(14) 0.0429(14) 0.0422(12) 0.0094(11) 0.0110(11) 0.0174(11)
C19A 0.0349(11) 0.0696(18) 0.0409(12) 0.0156(12) 0.0033(9) 0.0185(12)
C20A 0.0312(10) 0.0550(15) 0.0306(10) 0.0022(10) 0.0003(8) 0.0030(10)
C21A 0.0282(9) 0.0359(11) 0.0221(9) -0.0026(8) -0.0004(7) 0.0048(8)
C22A 0.0225(8) 0.0249(10) 0.0226(8) 0.0000(7) -0.0015(7) -0.0022(7)
C23A 0.0294(9) 0.0311(10) 0.0211(8) -0.0006(8) 0.0038(7) 0.0014(8)
C24A 0.0249(8) 0.0302(11) 0.0280(9) -0.0021(8) 0.0033(7) 0.0031(8)
C25A 0.0219(8) 0.0287(10) 0.0254(9) 0.0011(7) -0.0014(7) 0.0018(7)
C26A 0.0241(8) 0.0275(10) 0.0225(8) -0.0012(7) -0.0002(7) -0.0004(7)
C27A 0.0211(8) 0.0267(9) 0.0228(8) 0.0000(7) 0.0011(6) 0.0004(7)

loop_
_atom_type_symbol
_atom_type_description
_atom_type_scat_dispersion_real
_atom_type_scat_dispersion_imag
_atom_type_scat_source
C C 0.0181 0.0091 'International Tables Vol C Tables 4.2.6.8 and 6.1.1.4'
H H 0.0000 0.0000 'International Tables Vol C Tables 4.2.6.8 and 6.1.1.4'
N N 0.0311 0.0180 'International Tables Vol C Tables 4.2.6.8 and 6.1.1.4'
O O 0.0492 0.0322 'International Tables Vol C Tables 4.2.6.8 and 6.1.1.4'

loop_
_geom_angle_atom_site_label_1
_geom_angle_atom_site_label_2
_geom_angle_atom_site_label_3
_geom_angle
_geom_angle_site_symmetry_1
_geom_angle_site_symmetry_3
_geom_angle_publ_flag
C2 O2 C3 116.9(2) . . ?
C21 N1 N2 115.73(16) . . ?
C22 N2 N1 118.23(15) . . ?
O3 N3 C25 118.03(16) . . ?
O4 N3 O3 123.57(16) . . ?
O4 N3 C25 118.39(16) . . ?
O5 N4 C27 118.59(14) . . ?
O6 N4 O5 122.11(16) . . ?
O6 N4 C27 119.29(14) . . ?
C2 C1 C5 113.89(17) . . ?
C12 C1 C2 110.1(2) . . ?
C12 C1 C5 109.20(18) . . ?
O1 C2 O2 123.8(2) . . ?
O1 C2 C1 123.5(2) . . ?
O2 C2 C1 112.7(2) . . ?
O2 C3 C4 107.4(2) . . ?
C1 C5 C6 117.6(4) . . ?
C6B C5 C1 108.4(8) . . ?
C7 C6 C5 118.5(6) . . ?
C7 C6 C11 121.0(7) . . ?
C11 C6 C5 120.4(8) . . ?
C7B C6B C5 126.4(10) . . ?
C11B C6B C5 119.1(15) . . ?
C11B C6B C7B 114.2(17) . . ?
C6 C7 C8 118.7(7) . . ?
C8B C7B C6B 122.1(12) . . ?
C9 C8 C7 121.1(8) . . ?
C7B C8B C9B 119.8(13) . . ?
C8 C9 C10 119.3(6) . . ?
C10B C9B C8B 123.0(13) . . ?
C11 C10 C9 120.5(7) . . ?
C9B C10B C11B 115.2(12) . . ?
C10 C11 C6 119.4(8) . . ?
C6B C11B C10B 125.5(16) . . ?
C13 C12 C1 126.94(19) . . ?
C12 C13 C14 125.61(17) . . ?
C12 C13 C21 117.54(17) . . ?
C21 C13 C14 116.85(16) . . ?
C13 C14 C15 114.82(18) . . ?
C16 C15 C14 121.66(18) . . ?
C16 C15 C20 118.0(2) . . ?
C20 C15 C14 120.3(2) . . ?
C17 C16 C15 121.3(2) . . ?
C16 C17 C18 119.9(2) . . ?
C19 C18 C17 119.7(2) . . ?
C18 C19 C20 120.2(2) . . ?
C19 C20 C15 120.9(2) . . ?
N1 C21 C13 119.40(17) . . ?
N2 C22 C23 119.74(16) . . ?
N2 C22 C27 123.90(16) . . ?
C27 C22 C23 116.35(16) . . ?
C24 C23 C22 121.75(17) . . ?
C23 C24 C25 119.73(17) . . ?
C24 C25 N3 119.72(16) . . ?
C26 C25 N3 118.78(16) . . ?
C26 C25 C24 121.50(17) . . ?
C25 C26 C27 118.89(16) . . ?
C22 C27 N4 122.01(15) . . ?
C26 C27 N4 116.17(15) . . ?
C26 C27 C22 121.77(16) . . ?
C2A O2A C3A 116.5(3) . . ?
C21A N1A N2A 115.88(16) . . ?
C22A N2A N1A 118.21(15) . . ?
O3A N3A C25A 117.94(16) . . ?
O4A N3A O3A 123.55(17) . . ?
O4A N3A C25A 118.50(16) . . ?
O5A N4A C27A 118.49(15) . . ?
O6A N4A O5A 122.18(16) . . ?
O6A N4A C27A 119.32(14) . . ?
C5A C1A C2A 114.1(2) . . ?
C12A C1A C2A 108.9(2) . . ?
C12A C1A C5A 111.36(19) . . ?
O1A C2A O2A 125.1(3) . . ?
O1A C2A C1A 123.0(3) . . ?
O2A C2A C1A 111.9(2) . . ?
C4A C3A O2A 108.5(4) . . ?
C1A C5A C6C 110.0(6) . . ?
C6A C5A C1A 117.3(6) . . ?
C7A C6A C5A 115.2(11) . . ?
C11A C6A C5A 127.5(9) . . ?
C11A C6A C7A 117.3(12) . . ?
C7C C6C C5A 124.5(10) . . ?
C11C C6C C5A 116.2(9) . . ?
C11C C6C C7C 119.3(11) . . ?
C6A C7A C8A 120.8(12) . . ?
C8C C7C C6C 120.5(12) . . ?
C9A C8A C7A 116.9(12) . . ?
C7C C8C C9C 119.6(11) . . ?
C8A C9A C10A 125.6(13) . . ?
C10C C9C C8C 121.6(9) . . ?
C11A C10A C9A 115.0(10) . . ?
C11C C10C C9C 114.8(10) . . ?
C6A C11A C10A 124.2(11) . . ?
C6C C11C C10C 124.1(11) . . ?
C13A C12A C1A 127.45(19) . . ?
C12A C13A C14A 125.45(18) . . ?
C12A C13A C21A 117.52(18) . . ?
C21A C13A C14A 116.99(16) . . ?
C13A C14A C15A 114.96(18) . . ?
C16A C15A C14A 121.75(19) . . ?
C16A C15A C20A 117.9(2) . . ?
C20A C15A C14A 120.3(2) . . ?
C15A C16A C17A 121.1(2) . . ?
C18A C17A C16A 119.9(3) . . ?
C19A C18A C17A 120.2(2) . . ?
C18A C19A C20A 120.0(2) . . ?
C15A C20A C19A 120.9(2) . . ?
N1A C21A C13A 119.62(17) . . ?
N2A C22A C23A 119.47(16) . . ?
N2A C22A C27A 124.26(16) . . ?
C27A C22A C23A 116.27(16) . . ?
C24A C23A C22A 121.73(17) . . ?
C23A C24A C25A 119.58(17) . . ?
C24A C25A N3A 119.70(16) . . ?
C26A C25A N3A 118.75(16) . . ?
C26A C25A C24A 121.55(17) . . ?
C25A C26A C27A 118.82(16) . . ?
C22A C27A N4A 121.79(15) . . ?
C26A C27A N4A 116.09(15) . . ?
C26A C27A C22A 122.04(16) . . ?

loop_
_geom_bond_atom_site_label_1
_geom_bond_atom_site_label_2
_geom_bond_distance
_geom_bond_site_symmetry_2
_geom_bond_publ_flag
O1 C2 1.194(3) . ?
O2 C2 1.322(3) . ?
O2 C3 1.456(3) . ?
O3 N3 1.232(2) . ?
O4 N3 1.220(2) . ?
O5 N4 1.243(2) . ?
O6 N4 1.223(2) . ?
N1 N2 1.381(2) . ?
N1 C21 1.280(2) . ?
N2 C22 1.354(2) . ?
N3 C25 1.453(2) . ?
N4 C27 1.441(2) . ?
C1 C2 1.520(4) . ?
C1 C5 1.539(4) . ?
C1 C12 1.511(3) . ?
C3 C4 1.503(4) . ?
C5 C6 1.551(9) . ?
C5 C6B 1.44(2) . ?
C6 C7 1.368(13) . ?
C6 C11 1.378(8) . ?
C6B C7B 1.43(2) . ?
C6B C11B 1.416(14) . ?
C7 C8 1.394(10) . ?
C7B C8B 1.388(15) . ?
C8 C9 1.351(14) . ?
C8B C9B 1.40(2) . ?
C9 C10 1.392(12) . ?
C9B C10B 1.37(3) . ?
C10 C11 1.367(9) . ?
C10B C11B 1.44(2) . ?
C12 C13 1.341(3) . ?
C13 C14 1.510(3) . ?
C13 C21 1.463(3) . ?
C14 C15 1.511(3) . ?
C15 C16 1.388(3) . ?
C15 C20 1.394(3) . ?
C16 C17 1.383(4) . ?
C17 C18 1.387(3) . ?
C18 C19 1.379(4) . ?
C19 C20 1.387(4) . ?
C22 C23 1.424(3) . ?
C22 C27 1.423(2) . ?
C23 C24 1.365(3) . ?
C24 C25 1.398(3) . ?
C25 C26 1.371(3) . ?
C26 C27 1.396(2) . ?
O1A C2A 1.198(3) . ?
O2A C2A 1.299(3) . ?
O2A C3A 1.473(4) . ?
O3A N3A 1.229(2) . ?
O4A N3A 1.222(2) . ?
O5A N4A 1.245(2) . ?
O6A N4A 1.222(2) . ?
N1A N2A 1.375(2) . ?
N1A C21A 1.287(2) . ?
N2A C22A 1.356(2) . ?
N3A C25A 1.456(2) . ?
N4A C27A 1.444(2) . ?
C1A C2A 1.527(4) . ?
C1A C5A 1.523(4) . ?
C1A C12A 1.507(3) . ?
C3A C4A 1.452(6) . ?
C5A C6A 1.450(14) . ?
C5A C6C 1.596(13) . ?
C6A C7A 1.385(13) . ?
C6A C11A 1.364(16) . ?
C6C C7C 1.394(13) . ?
C6C C11C 1.381(18) . ?
C7A C8A 1.462(19) . ?
C7C C8C 1.346(16) . ?
C8A C9A 1.268(17) . ?
C8C C9C 1.434(17) . ?
C9A C10A 1.433(15) . ?
C9C C10C 1.421(18) . ?
C10A C11A 1.367(14) . ?
C10C C11C 1.388(17) . ?
C12A C13A 1.343(3) . ?
C13A C14A 1.506(3) . ?
C13A C21A 1.457(3) . ?
C14A C15A 1.510(3) . ?
C15A C16A 1.386(3) . ?
C15A C20A 1.390(3) . ?
C16A C17A 1.391(4) . ?
C17A C18A 1.381(4) . ?
C18A C19A 1.362(4) . ?
C19A C20A 1.399(4) . ?
C22A C23A 1.424(3) . ?
C22A C27A 1.422(2) . ?
C23A C24A 1.366(3) . ?
C24A C25A 1.399(3) . ?
C25A C26A 1.372(3) . ?
C26A C27A 1.389(2) . ?

loop_
_geom_hbond_atom_site_label_D
_geom_hbond_atom_site_label_H
_geom_hbond_atom_site_label_A
_geom_hbond_distance_DH
_geom_hbond_distance_HA
_geom_hbond_distance_DA
_geom_hbond_angle_DHA
_geom_hbond_site_symmetry_A
_geom_hbond_publ_flag
N2 H2 O5 0.86 2.03 2.630(2) 126.2 . yes
N2A H2A O5A 0.86 2.04 2.638(2) 125.4 . yes
